data_8107484
loop_
_publ_author_name
'Deki\'c, Vidoslav S.'
'Deki\'c, Biljana R.'
'Sejmanovi\'c, Dragana M.'
'Jani\'cevi\'c, Suzana'
'Kr\"uger, Biljana'
'Kahlenberg, Volker'
'Rodi\'c, Marko V.'

_publ_section_title
;
 The crystal structure of
 (Z)-3-(1-(2-((E)-4-isopropylbenzylidene)hydrazinyl)ethylidene)
 chroman-2,4-dione, C21H20N2O3
;
_journal_issue 3
_journal_name_full 'Zeitschrift f\"ur Kristallographie - New Crystal Structures'
_journal_page_first 521
_journal_page_last 524
_journal_paper_doi 10.1515/ncrs-2023-0062
_journal_volume 238
_journal_year 2023
_chemical_formula_moiety 'C21 H20 N2 O3'
_chemical_formula_sum 'C21 H20 N2 O3'
_chemical_formula_weight 348.39
_chemical_melting_point 470
_chemical_name_common (Z)-3-(1-(2-(E)-4-isopropylbenzylidene)hydrazinyl)ethylidene)chroman-2,4-dione
_chemical_name_systematic (Z)-3-(1-(2-(E)-4-isopropylbenzylidene)hydrazinyl)ethylidene)chroman-2,4-dione
_space_group_crystal_system monoclinic
_space_group_IT_number 14
_space_group_name_Hall '-P 2ybc'
_space_group_name_H-M_alt 'P 1 21/c 1'
_atom_sites_solution_hydrogens geom
_atom_sites_solution_primary dual
_atom_sites_solution_secondary .
_audit_creation_method SHELXL-2018/3
_cell_angle_alpha 90
_cell_angle_beta 90.344(5)
_cell_angle_gamma 90
_cell_formula_units_Z 12
_cell_length_a 6.8892(3)
_cell_length_b 21.8269(13)
_cell_length_c 35.1144(19)
_cell_measurement_reflns_used 9286
_cell_measurement_temperature 170(2)
_cell_measurement_theta_max 29.3450
_cell_measurement_theta_min 2.9540
_cell_volume 5280.1(5)
_computing_cell_refinement 'CrysAlisPro 1.171.41.93a [1]'
_computing_data_collection 'CrysAlisPro 1.171.41.93a [1]'
_computing_data_reduction 'CrysAlisPro 1.171.41.93a [1]'
_computing_molecular_graphics 'PLATON [4]'
_computing_publication_material 'PLATON [4]'
_computing_structure_refinement 'SHELXL-2018/3 [3]'
_computing_structure_solution 'SHELXT 2018/2 [2]'
_diffrn_ambient_temperature 170(2)
_diffrn_detector 'CCD plate'
_diffrn_detector_area_resol_mean 10.3575
_diffrn_detector_type 'Ruby (Oxford Diffraction)'
_diffrn_measured_fraction_theta_full 0.999
_diffrn_measured_fraction_theta_max 0.999
_diffrn_measurement_details
;
List of Runs (angles in degrees, time in seconds):

  # Type    Start    End  Width  t~exp~   \w     \q     \k     \f   Frames
--------------------------------------------------------------------------
  1  \w     -6.00  92.00   1.00   30.00    --   18.03  38.00 -90.00   98
  2  \w    -44.00  54.00   1.00   30.00    --  -19.91  38.00 -30.00   98
  3  \w   -108.00  68.00   1.00   30.00    --  -19.91   0.00 -60.00  176
  4  \w     -6.00  92.00   1.00   30.00    --   18.03  38.00-180.00   98
  5  \w     -6.00  40.00   1.00   30.00    --   18.03  38.00  30.00   46
  6  \w    -44.00  54.00   1.00   30.00    --  -19.91  38.00 120.00   98
;
_diffrn_measurement_device 'four-circle diffractometer'
_diffrn_measurement_device_type 'Gemini R ultra (Oxford Diffraction)'
_diffrn_measurement_method '\w scans'
_diffrn_orient_matrix_type 'CrysAlisPro convention (1999,Acta A55,543-557)'
_diffrn_orient_matrix_UB_11 0.0077940000
_diffrn_orient_matrix_UB_12 0.0299181000
_diffrn_orient_matrix_UB_13 0.0077834000
_diffrn_orient_matrix_UB_21 0.0595634000
_diffrn_orient_matrix_UB_22 0.0088934000
_diffrn_orient_matrix_UB_23 -0.0154779000
_diffrn_orient_matrix_UB_31 -0.0834902000
_diffrn_orient_matrix_UB_32 0.0091179000
_diffrn_orient_matrix_UB_33 -0.0104025000
_diffrn_radiation_probe x-ray
_diffrn_radiation_type MoK\a
_diffrn_radiation_wavelength 0.71073
_diffrn_reflns_av_R_equivalents 0.1055
_diffrn_reflns_av_unetI/netI 0.0804
_diffrn_reflns_Laue_measured_fraction_full 0.999
_diffrn_reflns_Laue_measured_fraction_max 0.999
_diffrn_reflns_limit_h_max 8
_diffrn_reflns_limit_h_min -8
_diffrn_reflns_limit_k_max 27
_diffrn_reflns_limit_k_min -27
_diffrn_reflns_limit_l_max 43
_diffrn_reflns_limit_l_min -43
_diffrn_reflns_number 72651
_diffrn_reflns_point_group_measured_fraction_full 0.999
_diffrn_reflns_point_group_measured_fraction_max 0.999
_diffrn_reflns_theta_full 25.242
_diffrn_reflns_theta_max 26.372
_diffrn_reflns_theta_min 2.501
_diffrn_source 'fine-focus sealed X-ray tube'
_diffrn_source_type 'Enhance (Mo) X-ray Source (Oxford Diffraction)'
_exptl_absorpt_coefficient_mu 0.089
_exptl_absorpt_correction_T_max 1.00000
_exptl_absorpt_correction_T_min 0.95206
_exptl_absorpt_correction_type multi-scan
_exptl_absorpt_process_details
; 
CrysAlisPro 1.171.41.93a (Rigaku Oxford Diffraction, 2020) 
Empirical absorption correction using spherical harmonics, 
implemented in SCALE3 ABSPACK scaling algorithm. 
;
_exptl_crystal_colour yellow
_exptl_crystal_density_diffrn 1.315
_exptl_crystal_density_meas .
_exptl_crystal_density_method .
_exptl_crystal_description needle
_exptl_crystal_F_000 2208
_exptl_crystal_size_max 0.649
_exptl_crystal_size_mid 0.146
_exptl_crystal_size_min 0.074
_refine_diff_density_max 0.281
_refine_diff_density_min -0.254
_refine_diff_density_rms 0.056
_refine_ls_extinction_coef 0.00195(13)
_refine_ls_extinction_expression Fc^*^=kFc[1+0.001xFc^2^\l^3^/sin(2\q)]^-1/4^
_refine_ls_extinction_method 'SHELXL-2018/3 (Sheldrick 2018)'
_refine_ls_goodness_of_fit_ref 1.031
_refine_ls_hydrogen_treatment constr
_refine_ls_matrix_type full
_refine_ls_number_parameters 713
_refine_ls_number_reflns 10810
_refine_ls_number_restraints 0
_refine_ls_restrained_S_all 1.031
_refine_ls_R_factor_all 0.1254
_refine_ls_R_factor_gt 0.0672
_refine_ls_shift/su_max 0.001
_refine_ls_shift/su_mean 0.000
_refine_ls_structure_factor_coef Fsqd
_refine_ls_weighting_details 'w=1/[\s^2^(Fo^2^)+(0.0407P)^2^+0.9373P] where P=(Fo^2^+2Fc^2^)/3'
_refine_ls_weighting_scheme calc
_refine_ls_wR_factor_gt 0.1226
_refine_ls_wR_factor_ref 0.1460
_reflns_Friedel_coverage 0.000
_reflns_Friedel_fraction_full .
_reflns_Friedel_fraction_max .
_reflns_number_gt 6256
_reflns_number_total 10810
_reflns_threshold_expression 'I > 2\s(I)'
_cod_data_source_file suppl_j_ncrs-2023-0062_suppl_001.cif
_cod_data_source_block VD-19_4113
_cod_original_sg_symbol_H-M 'P 21/c'
_cod_database_code 8107484
_shelxl_version_number 2018/3
_shelx_space_group_comment
; 
The symmetry employed for this shelxl refinement is uniquely defined 
by the following loop, which should always be used as a source of 
symmetry information in preference to the above space-group names. 
They are only intended as comments. 
;
_shelx_estimated_absorpt_t_min 0.945
_shelx_estimated_absorpt_t_max 0.993

loop_
_space_group_symop_operation_xyz
'x, y, z'
'-x, y+1/2, -z+1/2'
'-x, -y, -z'
'x, -y-1/2, z-1/2'

loop_
_atom_site_label
_atom_site_type_symbol
_atom_site_fract_x
_atom_site_fract_y
_atom_site_fract_z
_atom_site_U_iso_or_equiv
_atom_site_adp_type
_atom_site_occupancy
_atom_site_site_symmetry_order
_atom_site_calc_flag
_atom_site_refinement_flags_posn
_atom_site_refinement_flags_adp
_atom_site_refinement_flags_occupancy
_atom_site_disorder_assembly
_atom_site_disorder_group
O1B O 0.7604(2) 0.83292(8) 0.48987(5) 0.0355(5) Uani 1 1 d . . . . .
O2B O 0.8508(3) 0.89020(9) 0.44210(5) 0.0429(5) Uani 1 1 d . . . . .
O3B O 0.6501(2) 0.98007(8) 0.55870(5) 0.0340(4) Uani 1 1 d . . . . .
N1B N 0.7455(2) 1.05054(10) 0.50521(6) 0.0281(5) Uani 1 1 d . . . . .
H1B H 0.708429 1.043267 0.528722 0.034 Uiso 1 1 calc R U . . .
N2B N 0.7698(3) 1.11053(10) 0.49373(6) 0.0297(5) Uani 1 1 d . . . . .
C2B C 0.7909(3) 0.89093(12) 0.47467(8) 0.0298(6) Uani 1 1 d . . . . .
C3B C 0.7499(3) 0.94375(12) 0.49802(7) 0.0254(6) Uani 1 1 d . . . . .
C4B C 0.6868(3) 0.93594(12) 0.53669(7) 0.0268(6) Uani 1 1 d . . . . .
C5B C 0.6021(3) 0.86121(13) 0.58802(7) 0.0339(7) Uani 1 1 d . . . . .
H5B H 0.574727 0.894179 0.604812 0.041 Uiso 1 1 calc R U . . .
C6B C 0.5808(3) 0.80166(14) 0.60024(8) 0.0388(7) Uani 1 1 d . . . . .
H6B H 0.539948 0.793635 0.625552 0.047 Uiso 1 1 calc R U . . .
C7B C 0.6187(3) 0.75327(14) 0.57566(8) 0.0399(7) Uani 1 1 d . . . . .
H7B H 0.603406 0.712296 0.584257 0.048 Uiso 1 1 calc R U . . .
C8B C 0.6784(3) 0.76427(13) 0.53897(8) 0.0371(7) Uani 1 1 d . . . . .
H8B H 0.704267 0.731270 0.522102 0.045 Uiso 1 1 calc R U . . .
C9B C 0.7757(3) 1.00367(12) 0.48222(7) 0.0264(6) Uani 1 1 d . . . . .
C10B C 0.8325(3) 1.01630(12) 0.44214(7) 0.0320(6) Uani 1 1 d . . . . .
H10A H 0.740637 0.996205 0.424764 0.048 Uiso 1 1 calc R U . . .
H10B H 0.963421 1.000401 0.437670 0.048 Uiso 1 1 calc R U . . .
H10C H 0.830798 1.060596 0.437604 0.048 Uiso 1 1 calc R U . . .
C11B C 0.7267(3) 1.15016(12) 0.51923(7) 0.0288(6) Uani 1 1 d . . . . .
H11B H 0.681768 1.136493 0.543310 0.035 Uiso 1 1 calc R U . . .
C12B C 0.7448(3) 1.21546(12) 0.51221(7) 0.0283(6) Uani 1 1 d . . . . .
C13B C 0.8227(4) 1.23819(13) 0.47845(8) 0.0360(7) Uani 1 1 d . . . . .
H13B H 0.866905 1.210757 0.459369 0.043 Uiso 1 1 calc R U . . .
C14B C 0.8354(4) 1.30068(13) 0.47285(8) 0.0405(7) Uani 1 1 d . . . . .
H14B H 0.890314 1.315376 0.449841 0.049 Uiso 1 1 calc R U . . .
C15B C 0.7712(4) 1.34281(13) 0.49950(8) 0.0329(6) Uani 1 1 d . . . . .
C16B C 0.6921(3) 1.31949(13) 0.53283(8) 0.0355(7) Uani 1 1 d . . . . .
H16B H 0.645426 1.347018 0.551621 0.043 Uiso 1 1 calc R U . . .
C17B C 0.6798(3) 1.25705(13) 0.53923(8) 0.0336(6) Uani 1 1 d . . . . .
H17B H 0.626363 1.242446 0.562389 0.040 Uiso 1 1 calc R U . . .
C18B C 0.7793(4) 1.41103(14) 0.49190(9) 0.0474(8) Uani 1 1 d . . . . .
H18B H 0.777501 1.432361 0.517099 0.057 Uiso 1 1 calc R U . . .
C19B C 0.9630(5) 1.43091(16) 0.47136(10) 0.0747(11) Uani 1 1 d . . . . .
H19A H 0.962933 1.413774 0.445563 0.112 Uiso 1 1 calc R U . . .
H19B H 1.077000 1.416010 0.485375 0.112 Uiso 1 1 calc R U . . .
H19C H 0.967150 1.475728 0.469926 0.112 Uiso 1 1 calc R U . . .
C20B C 0.6001(6) 1.43109(17) 0.46993(14) 0.1047(17) Uani 1 1 d . . . . .
H20A H 0.591799 1.408271 0.445942 0.157 Uiso 1 1 calc R U . . .
H20B H 0.608372 1.475049 0.464495 0.157 Uiso 1 1 calc R U . . .
H20C H 0.484175 1.422918 0.485164 0.157 Uiso 1 1 calc R U . . .
C4'B C 0.6642(3) 0.87325(12) 0.55084(7) 0.0251(6) Uani 1 1 d . . . . .
C8'B C 0.7001(3) 0.82462(12) 0.52706(7) 0.0291(6) Uani 1 1 d . . . . .
O1A O 0.7185(2) 0.66621(8) 0.65816(5) 0.0357(5) Uani 1 1 d . . . . .
O2A O 0.6670(3) 0.60829(9) 0.60852(6) 0.0636(7) Uani 1 1 d . . . . .
O3A O 0.8480(2) 0.52046(8) 0.72678(5) 0.0346(5) Uani 1 1 d . . . . .
N1A N 0.7797(3) 0.44930(9) 0.67178(6) 0.0287(5) Uani 1 1 d . . . . .
H1A H 0.807467 0.456484 0.695866 0.034 Uiso 1 1 calc R U . . .
N2A N 0.7724(3) 0.38914(10) 0.65924(6) 0.0298(5) Uani 1 1 d . . . . .
C2A C 0.7114(4) 0.60819(12) 0.64176(8) 0.0355(7) Uani 1 1 d . . . . .
C3A C 0.7564(3) 0.55602(11) 0.66533(7) 0.0253(6) Uani 1 1 d . . . . .
C4A C 0.8065(3) 0.56420(12) 0.70488(7) 0.0282(6) Uani 1 1 d . . . . .
C5A C 0.8557(3) 0.63948(13) 0.75760(8) 0.0370(7) Uani 1 1 d . . . . .
H5A H 0.886239 0.606857 0.774514 0.044 Uiso 1 1 calc R U . . .
C6A C 0.8577(4) 0.69890(14) 0.77065(8) 0.0419(7) Uani 1 1 d . . . . .
H6A H 0.889291 0.707137 0.796518 0.050 Uiso 1 1 calc R U . . .
C7A C 0.8136(4) 0.74694(14) 0.74608(9) 0.0433(8) Uani 1 1 d . . . . .
H7A H 0.814818 0.787883 0.755258 0.052 Uiso 1 1 calc R U . . .
C8A C 0.7684(3) 0.73546(13) 0.70857(8) 0.0379(7) Uani 1 1 d . . . . .
H8A H 0.740004 0.768230 0.691619 0.045 Uiso 1 1 calc R U . . .
C9A C 0.7464(3) 0.49621(12) 0.64896(7) 0.0271(6) Uani 1 1 d . . . . .
C10A C 0.7007(4) 0.48318(12) 0.60807(7) 0.0350(7) Uani 1 1 d . . . . .
H10D H 0.795222 0.504017 0.591838 0.052 Uiso 1 1 calc R U . . .
H10E H 0.569900 0.498065 0.602023 0.052 Uiso 1 1 calc R U . . .
H10F H 0.706995 0.438918 0.603568 0.052 Uiso 1 1 calc R U . . .
C11A C 0.7604(3) 0.34946(12) 0.68602(8) 0.0303(6) Uani 1 1 d . . . . .
H11A H 0.758399 0.363133 0.711702 0.036 Uiso 1 1 calc R U . . .
C12A C 0.7499(3) 0.28427(12) 0.67825(7) 0.0264(6) Uani 1 1 d . . . . .
C13A C 0.8072(3) 0.25952(12) 0.64342(7) 0.0298(6) Uani 1 1 d . . . . .
H13A H 0.856849 0.285460 0.624060 0.036 Uiso 1 1 calc R U . . .
C14A C 0.7915(3) 0.19735(12) 0.63717(7) 0.0314(6) Uani 1 1 d . . . . .
H14A H 0.834721 0.181004 0.613622 0.038 Uiso 1 1 calc R U . . .
C15A C 0.7143(3) 0.15766(12) 0.66429(7) 0.0306(6) Uani 1 1 d . . . . .
C16A C 0.6562(3) 0.18285(13) 0.69880(8) 0.0333(6) Uani 1 1 d . . . . .
H16A H 0.602842 0.157027 0.717831 0.040 Uiso 1 1 calc R U . . .
C17A C 0.6749(3) 0.24507(12) 0.70580(7) 0.0329(6) Uani 1 1 d . . . . .
H17A H 0.636141 0.261193 0.729701 0.039 Uiso 1 1 calc R U . . .
C18A C 0.6848(4) 0.09026(13) 0.65621(8) 0.0379(7) Uani 1 1 d . . . . .
H18A H 0.662517 0.069231 0.681108 0.045 Uiso 1 1 calc R U . . .
C19A C 0.5023(4) 0.08131(14) 0.63164(9) 0.0543(9) Uani 1 1 d . . . . .
H19D H 0.518009 0.102885 0.607374 0.081 Uiso 1 1 calc R U . . .
H19E H 0.389378 0.097819 0.645041 0.081 Uiso 1 1 calc R U . . .
H19F H 0.482699 0.037525 0.626787 0.081 Uiso 1 1 calc R U . . .
C20A C 0.8595(4) 0.06027(14) 0.63762(10) 0.0575(9) Uani 1 1 d . . . . .
H20D H 0.883605 0.079604 0.612912 0.086 Uiso 1 1 calc R U . . .
H20E H 0.833721 0.016511 0.633906 0.086 Uiso 1 1 calc R U . . .
H20F H 0.973804 0.065353 0.654072 0.086 Uiso 1 1 calc R U . . .
C4'A C 0.8090(3) 0.62678(12) 0.71962(7) 0.0278(6) Uani 1 1 d . . . . .
C8'A C 0.7648(3) 0.67528(13) 0.69585(8) 0.0314(6) Uani 1 1 d . . . . .
O1C O 0.3170(2) 0.33860(8) 0.68020(5) 0.0314(4) Uani 1 1 d . . . . .
O2C O 0.3648(3) 0.39853(9) 0.72891(5) 0.0432(5) Uani 1 1 d . . . . .
O3C O 0.1730(2) 0.47976(8) 0.60917(5) 0.0337(4) Uani 1 1 d . . . . .
N1C N 0.2424(3) 0.55417(10) 0.66221(6) 0.0277(5) Uani 1 1 d . . . . .
H1C H 0.207394 0.545328 0.638706 0.033 Uiso 1 1 calc R U . . .
N2C N 0.2527(3) 0.61518(10) 0.67301(6) 0.0305(5) Uani 1 1 d . . . . .
C2C C 0.3197(3) 0.39695(12) 0.69559(8) 0.0303(6) Uani 1 1 d . . . . .
C3C C 0.2732(3) 0.44817(12) 0.67110(7) 0.0251(6) Uani 1 1 d . . . . .
C4C C 0.2199(3) 0.43773(12) 0.63185(7) 0.0268(6) Uani 1 1 d . . . . .
C5C C 0.1736(3) 0.35913(13) 0.58059(8) 0.0356(7) Uani 1 1 d . . . . .
H5C H 0.135217 0.390418 0.563313 0.043 Uiso 1 1 calc R U . . .
C6C C 0.1805(4) 0.29928(13) 0.56856(8) 0.0384(7) Uani 1 1 d . . . . .
H6C H 0.143977 0.289275 0.543186 0.046 Uiso 1 1 calc R U . . .
C7C C 0.2408(3) 0.25331(13) 0.59334(8) 0.0373(7) Uani 1 1 d . . . . .
H7C H 0.247794 0.212149 0.584661 0.045 Uiso 1 1 calc R U . . .
C8C C 0.2905(3) 0.26716(12) 0.63043(8) 0.0338(7) Uani 1 1 d . . . . .
H8C H 0.333087 0.235998 0.647417 0.041 Uiso 1 1 calc R U . . .
C9C C 0.2833(3) 0.50864(12) 0.68591(7) 0.0257(6) Uani 1 1 d . . . . .
C10C C 0.3343(3) 0.52404(12) 0.72614(7) 0.0343(6) Uani 1 1 d . . . . .
H10G H 0.459433 0.505401 0.732773 0.051 Uiso 1 1 calc R U . . .
H10H H 0.233695 0.508211 0.743121 0.051 Uiso 1 1 calc R U . . .
H10I H 0.343300 0.568623 0.728947 0.051 Uiso 1 1 calc R U . . .
C11C C 0.1902(3) 0.65294(12) 0.64803(8) 0.0313(6) Uani 1 1 d . . . . .
H11C H 0.142601 0.637482 0.624474 0.038 Uiso 1 1 calc R U . . .
C12C C 0.1893(3) 0.71849(12) 0.65434(7) 0.0283(6) Uani 1 1 d . . . . .
C13C C 0.2803(3) 0.74474(12) 0.68581(7) 0.0320(6) Uani 1 1 d . . . . .
H13C H 0.346968 0.719386 0.703566 0.038 Uiso 1 1 calc R U . . .
C14C C 0.2746(3) 0.80706(13) 0.69147(7) 0.0334(6) Uani 1 1 d . . . . .
H14C H 0.339455 0.823951 0.712986 0.040 Uiso 1 1 calc R U . . .
C15C C 0.1768(3) 0.84604(12) 0.66666(7) 0.0306(6) Uani 1 1 d . . . . .
C16C C 0.0857(3) 0.81969(13) 0.63528(8) 0.0337(6) Uani 1 1 d . . . . .
H16C H 0.017731 0.845106 0.617745 0.040 Uiso 1 1 calc R U . . .
C17C C 0.0920(3) 0.75712(12) 0.62911(7) 0.0323(6) Uani 1 1 d . . . . .
H17C H 0.029189 0.740286 0.607343 0.039 Uiso 1 1 calc R U . . .
C18C C 0.1580(4) 0.91412(13) 0.67409(8) 0.0374(7) Uani 1 1 d . . . . .
H18C H 0.127176 0.934459 0.649259 0.045 Uiso 1 1 calc R U . . .
C20C C 0.3418(4) 0.94350(14) 0.68993(10) 0.0564(9) Uani 1 1 d . . . . .
H20G H 0.449133 0.936685 0.672229 0.085 Uiso 1 1 calc R U . . .
H20H H 0.373803 0.925118 0.714649 0.085 Uiso 1 1 calc R U . . .
H20I H 0.320965 0.987609 0.693121 0.085 Uiso 1 1 calc R U . . .
C19C C -0.0125(4) 0.92562(15) 0.70088(10) 0.0605(9) Uani 1 1 d . . . . .
H19G H -0.132012 0.909556 0.689354 0.091 Uiso 1 1 calc R U . . .
H19H H -0.026440 0.969746 0.705235 0.091 Uiso 1 1 calc R U . . .
H19I H 0.011674 0.904922 0.725218 0.091 Uiso 1 1 calc R U . . .
C4'C C 0.2228(3) 0.37429(12) 0.61818(7) 0.0263(6) Uani 1 1 d . . . . .
C8'C C 0.2770(3) 0.32746(12) 0.64242(7) 0.0276(6) Uani 1 1 d . . . . .

loop_
_atom_site_aniso_label
_atom_site_aniso_U_11
_atom_site_aniso_U_22
_atom_site_aniso_U_33
_atom_site_aniso_U_23
_atom_site_aniso_U_13
_atom_site_aniso_U_12
O1B 0.0464(10) 0.0302(12) 0.0298(11) -0.0018(9) 0.0044(8) -0.0048(8)
O2B 0.0662(12) 0.0359(13) 0.0268(11) -0.0038(9) 0.0100(9) -0.0033(9)
O3B 0.0395(10) 0.0348(12) 0.0278(10) -0.0024(9) 0.0058(8) -0.0007(8)
N1B 0.0282(11) 0.0291(14) 0.0270(12) 0.0009(10) 0.0009(9) -0.0005(9)
N2B 0.0300(11) 0.0253(14) 0.0338(13) 0.0010(11) -0.0025(9) 0.0000(9)
C2B 0.0334(13) 0.0269(17) 0.0290(15) 0.0015(13) 0.0001(11) -0.0038(11)
C3B 0.0231(12) 0.0268(16) 0.0264(14) -0.0006(12) 0.0001(10) -0.0008(10)
C4B 0.0206(11) 0.0328(17) 0.0269(14) -0.0027(13) -0.0017(10) -0.0006(10)
C5B 0.0325(13) 0.0414(19) 0.0278(15) 0.0041(13) 0.0028(11) 0.0012(12)
C6B 0.0369(15) 0.049(2) 0.0305(16) 0.0129(15) 0.0034(12) -0.0005(13)
C7B 0.0357(14) 0.0387(19) 0.0453(19) 0.0146(15) -0.0025(13) -0.0052(13)
C8B 0.0397(15) 0.0305(18) 0.0412(17) 0.0029(14) -0.0022(12) -0.0017(12)
C9B 0.0214(11) 0.0301(16) 0.0275(14) -0.0029(12) -0.0035(10) -0.0002(11)
C10B 0.0380(14) 0.0311(17) 0.0271(14) 0.0004(13) 0.0047(11) -0.0017(11)
C11B 0.0290(12) 0.0308(17) 0.0265(14) 0.0010(13) 0.0014(10) 0.0009(11)
C12B 0.0258(12) 0.0298(17) 0.0293(15) 0.0005(12) -0.0021(10) 0.0020(11)
C13B 0.0465(15) 0.0325(18) 0.0291(15) -0.0023(13) 0.0068(12) 0.0041(12)
C14B 0.0566(17) 0.0350(19) 0.0300(16) 0.0037(14) 0.0087(13) -0.0022(13)
C15B 0.0419(15) 0.0282(17) 0.0285(15) 0.0025(13) -0.0068(12) 0.0007(12)
C16B 0.0413(15) 0.0329(18) 0.0322(16) -0.0031(13) 0.0031(12) 0.0039(12)
C17B 0.0360(14) 0.0343(18) 0.0305(15) 0.0032(13) 0.0031(11) 0.0006(12)
C18B 0.069(2) 0.0303(19) 0.0427(19) -0.0016(15) -0.0061(15) 0.0008(15)
C19B 0.117(3) 0.047(3) 0.060(3) 0.0032(19) 0.018(2) -0.026(2)
C20B 0.120(3) 0.049(3) 0.144(5) 0.021(3) -0.064(3) 0.014(2)
C4'B 0.0216(11) 0.0290(16) 0.0247(14) 0.0035(12) 0.0012(10) -0.0012(10)
C8'B 0.0255(12) 0.0328(17) 0.0289(15) 0.0027(13) 0.0010(10) -0.0015(11)
O1A 0.0481(10) 0.0237(12) 0.0352(11) 0.0010(9) -0.0032(8) -0.0017(8)
O2A 0.1246(19) 0.0330(14) 0.0328(13) 0.0037(10) -0.0231(13) 0.0017(12)
O3A 0.0413(10) 0.0319(12) 0.0306(11) 0.0035(9) -0.0036(8) 0.0018(8)
N1A 0.0304(11) 0.0230(13) 0.0327(13) -0.0008(10) -0.0002(9) 0.0003(9)
N2A 0.0306(11) 0.0222(14) 0.0367(13) -0.0010(11) 0.0008(9) 0.0000(9)
C2A 0.0446(15) 0.0252(17) 0.0367(17) -0.0013(14) -0.0016(13) -0.0015(12)
C3A 0.0260(12) 0.0205(15) 0.0294(14) 0.0010(12) 0.0002(10) -0.0015(10)
C4A 0.0221(12) 0.0305(17) 0.0319(15) 0.0017(13) 0.0028(10) -0.0024(11)
C5A 0.0328(14) 0.042(2) 0.0357(16) -0.0068(14) -0.0001(12) -0.0003(12)
C6A 0.0404(15) 0.050(2) 0.0352(17) -0.0150(16) 0.0057(12) -0.0057(14)
C7A 0.0364(15) 0.038(2) 0.055(2) -0.0199(17) 0.0065(14) -0.0027(13)
C8A 0.0332(14) 0.0305(18) 0.0499(19) -0.0039(14) 0.0062(13) -0.0011(12)
C9A 0.0202(11) 0.0301(17) 0.0310(15) -0.0006(13) 0.0023(10) -0.0014(10)
C10A 0.0422(15) 0.0305(17) 0.0323(16) -0.0037(13) -0.0013(12) -0.0027(12)
C11A 0.0326(13) 0.0293(17) 0.0290(15) -0.0009(13) -0.0013(11) -0.0009(11)
C12A 0.0283(12) 0.0220(15) 0.0288(14) 0.0014(12) -0.0001(10) 0.0009(10)
C13A 0.0291(13) 0.0322(17) 0.0281(15) 0.0012(12) 0.0029(11) -0.0001(11)
C14A 0.0375(14) 0.0298(17) 0.0270(15) -0.0021(13) 0.0018(11) 0.0012(11)
C15A 0.0325(13) 0.0273(17) 0.0318(15) 0.0025(13) -0.0060(11) 0.0018(11)
C16A 0.0391(14) 0.0298(18) 0.0310(16) 0.0044(13) 0.0014(11) -0.0015(12)
C17A 0.0422(15) 0.0300(17) 0.0266(15) 0.0011(13) 0.0022(11) 0.0017(12)
C18A 0.0523(16) 0.0302(18) 0.0312(16) 0.0019(13) -0.0004(13) -0.0021(13)
C19A 0.0622(19) 0.041(2) 0.059(2) -0.0057(17) -0.0101(16) -0.0133(15)
C20A 0.068(2) 0.036(2) 0.068(2) -0.0097(18) 0.0055(17) 0.0089(16)
C4'A 0.0213(12) 0.0304(17) 0.0316(15) -0.0051(13) 0.0040(10) -0.0012(11)
C8'A 0.0226(12) 0.0346(18) 0.0371(16) -0.0039(13) 0.0028(11) -0.0027(11)
O1C 0.0409(10) 0.0246(11) 0.0287(10) -0.0005(8) -0.0011(8) 0.0014(8)
O2C 0.0662(12) 0.0359(13) 0.0275(11) 0.0010(9) -0.0051(9) 0.0028(9)
O3C 0.0442(10) 0.0274(12) 0.0293(11) 0.0031(9) -0.0026(8) 0.0036(8)
N1C 0.0306(11) 0.0252(14) 0.0274(12) -0.0028(10) 0.0005(9) 0.0013(9)
N2C 0.0312(11) 0.0243(14) 0.0360(13) -0.0031(11) 0.0034(9) 0.0003(9)
C2C 0.0279(13) 0.0311(17) 0.0318(16) -0.0025(13) 0.0023(11) -0.0018(11)
C3C 0.0225(12) 0.0281(16) 0.0248(14) -0.0003(12) 0.0021(10) 0.0006(10)
C4C 0.0240(12) 0.0261(16) 0.0304(15) 0.0001(12) 0.0039(10) 0.0005(10)
C5C 0.0344(14) 0.0374(19) 0.0350(16) -0.0002(14) 0.0013(12) 0.0012(12)
C6C 0.0389(15) 0.042(2) 0.0343(17) -0.0108(14) 0.0022(12) -0.0013(13)
C7C 0.0359(14) 0.0315(18) 0.0447(18) -0.0107(15) 0.0068(12) -0.0014(12)
C8C 0.0304(13) 0.0300(18) 0.0411(17) -0.0036(14) 0.0041(12) 0.0012(11)
C9C 0.0182(11) 0.0283(16) 0.0304(14) 0.0009(12) 0.0027(10) 0.0010(10)
C10C 0.0386(14) 0.0316(17) 0.0325(16) -0.0033(13) 0.0003(12) -0.0034(12)
C11C 0.0295(13) 0.0325(18) 0.0321(15) -0.0053(13) 0.0047(11) 0.0008(11)
C12C 0.0273(12) 0.0263(16) 0.0314(15) -0.0022(12) 0.0063(11) 0.0018(11)
C13C 0.0366(14) 0.0299(17) 0.0296(15) 0.0029(13) -0.0024(11) 0.0051(12)
C14C 0.0399(14) 0.0338(18) 0.0263(15) -0.0025(13) -0.0028(11) 0.0026(12)
C15C 0.0347(13) 0.0295(17) 0.0277(15) 0.0014(12) 0.0046(11) 0.0030(11)
C16C 0.0358(14) 0.0343(18) 0.0310(15) 0.0039(13) -0.0014(11) 0.0060(12)
C17C 0.0362(14) 0.0336(18) 0.0269(15) -0.0023(13) -0.0021(11) 0.0029(12)
C18C 0.0542(17) 0.0290(17) 0.0292(16) 0.0006(13) 0.0037(12) 0.0083(13)
C20C 0.068(2) 0.033(2) 0.068(2) -0.0084(17) -0.0003(17) -0.0051(15)
C19C 0.071(2) 0.042(2) 0.069(2) -0.0131(18) 0.0194(18) 0.0109(16)
C4'C 0.0224(12) 0.0288(16) 0.0278(14) -0.0032(12) 0.0018(10) -0.0008(10)
C8'C 0.0223(12) 0.0315(17) 0.0290(15) -0.0025(12) 0.0024(10) -0.0010(11)

loop_
_atom_type_symbol
_atom_type_description
_atom_type_scat_dispersion_real
_atom_type_scat_dispersion_imag
_atom_type_scat_source
C C 0.0033 0.0016 'International Tables Vol C Tables 4.2.6.8 and 6.1.1.4'
H H 0.0000 0.0000 'International Tables Vol C Tables 4.2.6.8 and 6.1.1.4'
N N 0.0061 0.0033 'International Tables Vol C Tables 4.2.6.8 and 6.1.1.4'
O O 0.0106 0.0060 'International Tables Vol C Tables 4.2.6.8 and 6.1.1.4'

loop_
_geom_angle_atom_site_label_1
_geom_angle_atom_site_label_2
_geom_angle_atom_site_label_3
_geom_angle
_geom_angle_site_symmetry_1
_geom_angle_site_symmetry_3
C8'B O1B C2B 121.9(2) . .
C9B N1B N2B 122.4(2) . .
C9B N1B H1B 118.8 . .
N2B N1B H1B 118.8 . .
C11B N2B N1B 114.0(2) . .
O2B C2B O1B 113.7(2) . .
O2B C2B C3B 127.7(3) . .
O1B C2B C3B 118.6(2) . .
C9B C3B C4B 120.9(2) . .
C9B C3B C2B 119.0(2) . .
C4B C3B C2B 120.2(2) . .
O3B C4B C3B 123.4(2) . .
O3B C4B C4'B 118.9(2) . .
C3B C4B C4'B 117.7(2) . .
C6B C5B C4'B 120.1(3) . .
C6B C5B H5B 120.0 . .
C4'B C5B H5B 120.0 . .
C5B C6B C7B 120.2(3) . .
C5B C6B H6B 119.9 . .
C7B C6B H6B 119.9 . .
C8B C7B C6B 120.5(3) . .
C8B C7B H7B 119.8 . .
C6B C7B H7B 119.8 . .
C7B C8B C8'B 118.7(3) . .
C7B C8B H8B 120.7 . .
C8'B C8B H8B 120.7 . .
N1B C9B C3B 116.8(2) . .
N1B C9B C10B 118.5(2) . .
C3B C9B C10B 124.7(2) . .
C9B C10B H10A 109.5 . .
C9B C10B H10B 109.5 . .
H10A C10B H10B 109.5 . .
C9B C10B H10C 109.5 . .
H10A C10B H10C 109.5 . .
H10B C10B H10C 109.5 . .
N2B C11B C12B 121.6(3) . .
N2B C11B H11B 119.2 . .
C12B C11B H11B 119.2 . .
C17B C12B C13B 118.4(3) . .
C17B C12B C11B 119.8(2) . .
C13B C12B C11B 121.8(2) . .
C14B C13B C12B 119.8(3) . .
C14B C13B H13B 120.1 . .
C12B C13B H13B 120.1 . .
C13B C14B C15B 122.6(3) . .
C13B C14B H14B 118.7 . .
C15B C14B H14B 118.7 . .
C14B C15B C16B 117.0(3) . .
C14B C15B C18B 121.4(3) . .
C16B C15B C18B 121.6(3) . .
C17B C16B C15B 121.5(3) . .
C17B C16B H16B 119.3 . .
C15B C16B H16B 119.3 . .
C16B C17B C12B 120.8(3) . .
C16B C17B H17B 119.6 . .
C12B C17B H17B 119.6 . .
C15B C18B C20B 110.0(2) . .
C15B C18B C19B 113.3(3) . .
C20B C18B C19B 110.7(3) . .
C15B C18B H18B 107.5 . .
C20B C18B H18B 107.5 . .
C19B C18B H18B 107.5 . .
C18B C19B H19A 109.5 . .
C18B C19B H19B 109.5 . .
H19A C19B H19B 109.5 . .
C18B C19B H19C 109.5 . .
H19A C19B H19C 109.5 . .
H19B C19B H19C 109.5 . .
C18B C20B H20A 109.5 . .
C18B C20B H20B 109.5 . .
H20A C20B H20B 109.5 . .
C18B C20B H20C 109.5 . .
H20A C20B H20C 109.5 . .
H20B C20B H20C 109.5 . .
C8'B C4'B C5B 118.6(2) . .
C8'B C4'B C4B 119.7(2) . .
C5B C4'B C4B 121.7(2) . .
C4'B C8'B O1B 121.9(2) . .
C4'B C8'B C8B 121.9(3) . .
O1B C8'B C8B 116.2(2) . .
C8'A O1A C2A 122.5(2) . .
C9A N1A N2A 122.4(2) . .
C9A N1A H1A 118.8 . .
N2A N1A H1A 118.8 . .
C11A N2A N1A 114.2(2) . .
O2A C2A O1A 114.0(2) . .
O2A C2A C3A 127.6(3) . .
O1A C2A C3A 118.3(2) . .
C9A C3A C2A 118.8(2) . .
C9A C3A C4A 120.8(2) . .
C2A C3A C4A 120.4(2) . .
O3A C4A C3A 123.2(2) . .
O3A C4A C4'A 119.4(2) . .
C3A C4A C4'A 117.4(2) . .
C6A C5A C4'A 120.4(3) . .
C6A C5A H5A 119.8 . .
C4'A C5A H5A 119.8 . .
C5A C6A C7A 120.2(3) . .
C5A C6A H6A 119.9 . .
C7A C6A H6A 119.9 . .
C8A C7A C6A 120.3(3) . .
C8A C7A H7A 119.8 . .
C6A C7A H7A 119.8 . .
C7A C8A C8'A 119.0(3) . .
C7A C8A H8A 120.5 . .
C8'A C8A H8A 120.5 . .
N1A C9A C3A 117.2(2) . .
N1A C9A C10A 118.1(2) . .
C3A C9A C10A 124.7(2) . .
C9A C10A H10D 109.5 . .
C9A C10A H10E 109.5 . .
H10D C10A H10E 109.5 . .
C9A C10A H10F 109.5 . .
H10D C10A H10F 109.5 . .
H10E C10A H10F 109.5 . .
N2A C11A C12A 121.9(2) . .
N2A C11A H11A 119.1 . .
C12A C11A H11A 119.1 . .
C17A C12A C13A 118.6(2) . .
C17A C12A C11A 119.3(2) . .
C13A C12A C11A 122.0(2) . .
C14A C13A C12A 119.9(3) . .
C14A C13A H13A 120.1 . .
C12A C13A H13A 120.1 . .
C13A C14A C15A 122.2(3) . .
C13A C14A H14A 118.9 . .
C15A C14A H14A 118.9 . .
C16A C15A C14A 117.5(3) . .
C16A C15A C18A 120.6(3) . .
C14A C15A C18A 121.8(3) . .
C17A C16A C15A 121.0(3) . .
C17A C16A H16A 119.5 . .
C15A C16A H16A 119.5 . .
C16A C17A C12A 120.9(3) . .
C16A C17A H17A 119.6 . .
C12A C17A H17A 119.6 . .
C15A C18A C20A 113.2(2) . .
C15A C18A C19A 109.8(2) . .
C20A C18A C19A 110.6(2) . .
C15A C18A H18A 107.7 . .
C20A C18A H18A 107.7 . .
C19A C18A H18A 107.7 . .
C18A C19A H19D 109.5 . .
C18A C19A H19E 109.5 . .
H19D C19A H19E 109.5 . .
C18A C19A H19F 109.5 . .
H19D C19A H19F 109.5 . .
H19E C19A H19F 109.5 . .
C18A C20A H20D 109.5 . .
C18A C20A H20E 109.5 . .
H20D C20A H20E 109.5 . .
C18A C20A H20F 109.5 . .
H20D C20A H20F 109.5 . .
H20E C20A H20F 109.5 . .
C8'A C4'A C5A 118.3(3) . .
C8'A C4'A C4A 120.0(2) . .
C5A C4'A C4A 121.7(2) . .
O1A C8'A C4'A 121.4(2) . .
O1A C8'A C8A 116.8(2) . .
C4'A C8'A C8A 121.8(3) . .
C8'C O1C C2C 122.8(2) . .
C9C N1C N2C 122.6(2) . .
C9C N1C H1C 118.7 . .
N2C N1C H1C 118.7 . .
C11C N2C N1C 114.6(2) . .
O2C C2C O1C 114.0(2) . .
O2C C2C C3C 127.5(2) . .
O1C C2C C3C 118.5(2) . .
C9C C3C C4C 120.6(2) . .
C9C C3C C2C 119.4(2) . .
C4C C3C C2C 120.0(2) . .
O3C C4C C3C 123.6(2) . .
O3C C4C C4'C 119.1(2) . .
C3C C4C C4'C 117.3(2) . .
C6C C5C C4'C 120.4(3) . .
C6C C5C H5C 119.8 . .
C4'C C5C H5C 119.8 . .
C5C C6C C7C 120.3(3) . .
C5C C6C H6C 119.8 . .
C7C C6C H6C 119.8 . .
C8C C7C C6C 120.3(3) . .
C8C C7C H7C 119.8 . .
C6C C7C H7C 119.8 . .
C7C C8C C8'C 118.6(3) . .
C7C C8C H8C 120.7 . .
C8'C C8C H8C 120.7 . .
N1C C9C C3C 117.2(2) . .
N1C C9C C10C 118.3(2) . .
C3C C9C C10C 124.5(2) . .
C9C C10C H10G 109.5 . .
C9C C10C H10H 109.5 . .
H10G C10C H10H 109.5 . .
C9C C10C H10I 109.5 . .
H10G C10C H10I 109.5 . .
H10H C10C H10I 109.5 . .
N2C C11C C12C 122.3(2) . .
N2C C11C H11C 118.8 . .
C12C C11C H11C 118.8 . .
C13C C12C C17C 118.0(2) . .
C13C C12C C11C 121.7(2) . .
C17C C12C C11C 120.2(2) . .
C14C C13C C12C 120.6(2) . .
C14C C13C H13C 119.7 . .
C12C C13C H13C 119.7 . .
C13C C14C C15C 122.0(2) . .
C13C C14C H14C 119.0 . .
C15C C14C H14C 119.0 . .
C14C C15C C16C 117.3(3) . .
C14C C15C C18C 122.3(2) . .
C16C C15C C18C 120.3(2) . .
C17C C16C C15C 121.2(2) . .
C17C C16C H16C 119.4 . .
C15C C16C H16C 119.4 . .
C16C C17C C12C 120.9(2) . .
C16C C17C H17C 119.5 . .
C12C C17C H17C 119.5 . .
C15C C18C C20C 113.9(2) . .
C15C C18C C19C 109.5(2) . .
C20C C18C C19C 110.3(3) . .
C15C C18C H18C 107.7 . .
C20C C18C H18C 107.7 . .
C19C C18C H18C 107.7 . .
C18C C20C H20G 109.5 . .
C18C C20C H20H 109.5 . .
H20G C20C H20H 109.5 . .
C18C C20C H20I 109.5 . .
H20G C20C H20I 109.5 . .
H20H C20C H20I 109.5 . .
C18C C19C H19G 109.5 . .
C18C C19C H19H 109.5 . .
H19G C19C H19H 109.5 . .
C18C C19C H19I 109.5 . .
H19G C19C H19I 109.5 . .
H19H C19C H19I 109.5 . .
C8'C C4'C C5C 118.0(2) . .
C8'C C4'C C4C 120.1(2) . .
C5C C4'C C4C 121.9(2) . .
O1C C8'C C4'C 121.1(2) . .
O1C C8'C C8C 116.6(2) . .
C4'C C8'C C8C 122.3(2) . .

loop_
_geom_bond_atom_site_label_1
_geom_bond_atom_site_label_2
_geom_bond_distance
_geom_bond_site_symmetry_2
O1B C8'B 1.385(3) .
O1B C2B 1.391(3) .
O2B C2B 1.218(3) .
O3B C4B 1.262(3) .
N1B C9B 1.320(3) .
N1B N2B 1.380(3) .
N1B H1B 0.8800 .
N2B C11B 1.281(3) .
C2B C3B 1.444(3) .
C3B C9B 1.432(3) .
C3B C4B 1.438(3) .
C4B C4'B 1.464(3) .
C5B C6B 1.377(4) .
C5B C4'B 1.401(3) .
C5B H5B 0.9500 .
C6B C7B 1.390(4) .
C6B H6B 0.9500 .
C7B C8B 1.376(4) .
C7B H7B 0.9500 .
C8B C8'B 1.391(3) .
C8B H8B 0.9500 .
C9B C10B 1.489(3) .
C10B H10A 0.9800 .
C10B H10B 0.9800 .
C10B H10C 0.9800 .
C11B C12B 1.452(3) .
C11B H11B 0.9500 .
C12B C17B 1.389(3) .
C12B C13B 1.396(4) .
C13B C14B 1.381(4) .
C13B H13B 0.9500 .
C14B C15B 1.386(4) .
C14B H14B 0.9500 .
C15B C16B 1.390(4) .
C15B C18B 1.514(4) .
C16B C17B 1.384(4) .
C16B H16B 0.9500 .
C17B H17B 0.9500 .
C18B C20B 1.517(4) .
C18B C19B 1.523(4) .
C18B H18B 1.0000 .
C19B H19A 0.9800 .
C19B H19B 0.9800 .
C19B H19C 0.9800 .
C20B H20A 0.9800 .
C20B H20B 0.9800 .
C20B H20C 0.9800 .
C4'B C8'B 1.374(3) .
O1A C8'A 1.374(3) .
O1A C2A 1.392(3) .
O2A C2A 1.205(3) .
O3A C4A 1.258(3) .
N1A C9A 1.319(3) .
N1A N2A 1.386(3) .
N1A H1A 0.8800 .
N2A C11A 1.281(3) .
C2A C3A 1.440(3) .
C3A C9A 1.428(3) .
C3A C4A 1.440(3) .
C4A C4'A 1.461(3) .
C5A C6A 1.376(4) .
C5A C4'A 1.398(3) .
C5A H5A 0.9500 .
C6A C7A 1.390(4) .
C6A H6A 0.9500 .
C7A C8A 1.375(4) .
C7A H7A 0.9500 .
C8A C8'A 1.388(4) .
C8A H8A 0.9500 .
C9A C10A 1.495(3) .
C10A H10D 0.9800 .
C10A H10E 0.9800 .
C10A H10F 0.9800 .
C11A C12A 1.451(3) .
C11A H11A 0.9500 .
C12A C17A 1.393(3) .
C12A C13A 1.396(3) .
C13A C14A 1.379(3) .
C13A H13A 0.9500 .
C14A C15A 1.395(4) .
C14A H14A 0.9500 .
C15A C16A 1.392(4) .
C15A C18A 1.512(4) .
C16A C17A 1.386(3) .
C16A H16A 0.9500 .
C17A H17A 0.9500 .
C18A C20A 1.521(4) .
C18A C19A 1.534(3) .
C18A H18A 1.0000 .
C19A H19D 0.9800 .
C19A H19E 0.9800 .
C19A H19F 0.9800 .
C20A H20D 0.9800 .
C20A H20E 0.9800 .
C20A H20F 0.9800 .
C4'A C8'A 1.381(4) .
O1C C8'C 1.375(3) .
O1C C2C 1.383(3) .
O2C C2C 1.210(3) .
O3C C4C 1.256(3) .
N1C C9C 1.325(3) .
N1C N2C 1.386(3) .
N1C H1C 0.8800 .
N2C C11C 1.276(3) .
C2C C3C 1.445(3) .
C3C C9C 1.420(3) .
C3C C4C 1.442(3) .
C4C C4'C 1.466(3) .
C5C C6C 1.374(4) .
C5C C4'C 1.400(3) .
C5C H5C 0.9500 .
C6C C7C 1.390(4) .
C6C H6C 0.9500 .
C7C C8C 1.378(4) .
C7C H7C 0.9500 .
C8C C8'C 1.385(3) .
C8C H8C 0.9500 .
C9C C10C 1.492(3) .
C10C H10G 0.9800 .
C10C H10H 0.9800 .
C10C H10I 0.9800 .
C11C C12C 1.448(3) .
C11C H11C 0.9500 .
C12C C13C 1.391(3) .
C12C C17C 1.392(3) .
C13C C14C 1.375(3) .
C13C H13C 0.9500 .
C14C C15C 1.389(3) .
C14C H14C 0.9500 .
C15C C16C 1.389(3) .
C15C C18C 1.514(4) .
C16C C17C 1.384(3) .
C16C H16C 0.9500 .
C17C H17C 0.9500 .
C18C C20C 1.522(4) .
C18C C19C 1.530(4) .
C18C H18C 1.0000 .
C20C H20G 0.9800 .
C20C H20H 0.9800 .
C20C H20I 0.9800 .
C19C H19G 0.9800 .
C19C H19H 0.9800 .
C19C H19I 0.9800 .
C4'C C8'C 1.380(3) .

loop_
_geom_hbond_atom_site_label_D
_geom_hbond_atom_site_label_H
_geom_hbond_atom_site_label_A
_geom_hbond_distance_DH
_geom_hbond_distance_HA
_geom_hbond_distance_DA
_geom_hbond_angle_DHA
_geom_hbond_site_symmetry_A
_geom_hbond_publ_flag
N1B H1B O3B 0.88 1.78 2.518(3) 139.6 . yes
N1A H1A O3A 0.88 1.79 2.520(3) 138.9 . yes
N1C H1C O3C 0.88 1.78 2.515(3) 139.2 . yes

loop_
_geom_torsion_atom_site_label_1
_geom_torsion_atom_site_label_2
_geom_torsion_atom_site_label_3
_geom_torsion_atom_site_label_4
_geom_torsion
_geom_torsion_site_symmetry_1
_geom_torsion_site_symmetry_2
_geom_torsion_site_symmetry_3
_geom_torsion_site_symmetry_4
C9B N1B N2B C11B 177.34(19) . . . .
C8'B O1B C2B O2B 177.3(2) . . . .
C8'B O1B C2B C3B -2.8(3) . . . .
O2B C2B C3B C9B 1.6(4) . . . .
O1B C2B C3B C9B -178.25(18) . . . .
O2B C2B C3B C4B -177.5(2) . . . .
O1B C2B C3B C4B 2.6(3) . . . .
C9B C3B C4B O3B 0.3(3) . . . .
C2B C3B C4B O3B 179.4(2) . . . .
C9B C3B C4B C4'B -179.85(18) . . . .
C2B C3B C4B C4'B -0.7(3) . . . .
C4'B C5B C6B C7B -0.7(3) . . . .
C5B C6B C7B C8B 0.2(4) . . . .
C6B C7B C8B C8'B 0.1(4) . . . .
N2B N1B C9B C3B 178.46(17) . . . .
N2B N1B C9B C10B -1.8(3) . . . .
C4B C3B C9B N1B 2.3(3) . . . .
C2B C3B C9B N1B -176.80(19) . . . .
C4B C3B C9B C10B -177.4(2) . . . .
C2B C3B C9B C10B 3.5(3) . . . .
N1B N2B C11B C12B 179.58(18) . . . .
N2B C11B C12B C17B 174.1(2) . . . .
N2B C11B C12B C13B -4.6(3) . . . .
C17B C12B C13B C14B 0.7(3) . . . .
C11B C12B C13B C14B 179.4(2) . . . .
C12B C13B C14B C15B -0.8(4) . . . .
C13B C14B C15B C16B 0.1(4) . . . .
C13B C14B C15B C18B -177.4(2) . . . .
C14B C15B C16B C17B 0.6(4) . . . .
C18B C15B C16B C17B 178.1(2) . . . .
C15B C16B C17B C12B -0.7(4) . . . .
C13B C12B C17B C16B 0.0(3) . . . .
C11B C12B C17B C16B -178.7(2) . . . .
C14B C15B C18B C20B 85.1(4) . . . .
C16B C15B C18B C20B -92.3(4) . . . .
C14B C15B C18B C19B -39.4(4) . . . .
C16B C15B C18B C19B 143.2(3) . . . .
C6B C5B C4'B C8'B 0.9(3) . . . .
C6B C5B C4'B C4B 179.4(2) . . . .
O3B C4B C4'B C8'B 178.8(2) . . . .
C3B C4B C4'B C8'B -1.1(3) . . . .
O3B C4B C4'B C5B 0.4(3) . . . .
C3B C4B C4'B C5B -179.5(2) . . . .
C5B C4'B C8'B O1B 179.52(19) . . . .
C4B C4'B C8'B O1B 1.0(3) . . . .
C5B C4'B C8'B C8B -0.7(3) . . . .
C4B C4'B C8'B C8B -179.2(2) . . . .
C2B O1B C8'B C4'B 1.0(3) . . . .
C2B O1B C8'B C8B -178.84(19) . . . .
C7B C8B C8'B C4'B 0.2(3) . . . .
C7B C8B C8'B O1B 180.0(2) . . . .
C9A N1A N2A C11A -163.7(2) . . . .
C8'A O1A C2A O2A 179.4(2) . . . .
C8'A O1A C2A C3A -0.6(3) . . . .
O2A C2A C3A C9A -1.1(4) . . . .
O1A C2A C3A C9A 179.0(2) . . . .
O2A C2A C3A C4A -179.8(3) . . . .
O1A C2A C3A C4A 0.2(3) . . . .
C9A C3A C4A O3A 1.6(4) . . . .
C2A C3A C4A O3A -179.7(2) . . . .
C9A C3A C4A C4'A -178.6(2) . . . .
C2A C3A C4A C4'A 0.2(3) . . . .
C4'A C5A C6A C7A -0.2(4) . . . .
C5A C6A C7A C8A -0.2(4) . . . .
C6A C7A C8A C8'A 0.9(4) . . . .
N2A N1A C9A C3A 179.40(19) . . . .
N2A N1A C9A C10A -0.4(3) . . . .
C2A C3A C9A N1A -176.9(2) . . . .
C4A C3A C9A N1A 1.8(3) . . . .
C2A C3A C9A C10A 2.9(3) . . . .
C4A C3A C9A C10A -178.4(2) . . . .
N1A N2A C11A C12A 179.54(18) . . . .
N2A C11A C12A C17A -159.1(2) . . . .
N2A C11A C12A C13A 18.9(3) . . . .
C17A C12A C13A C14A -1.0(3) . . . .
C11A C12A C13A C14A -179.0(2) . . . .
C12A C13A C14A C15A 1.9(3) . . . .
C13A C14A C15A C16A -1.3(3) . . . .
C13A C14A C15A C18A 175.7(2) . . . .
C14A C15A C16A C17A -0.1(3) . . . .
C18A C15A C16A C17A -177.2(2) . . . .
C15A C16A C17A C12A 1.0(3) . . . .
C13A C12A C17A C16A -0.4(3) . . . .
C11A C12A C17A C16A 177.6(2) . . . .
C16A C15A C18A C20A -136.7(3) . . . .
C14A C15A C18A C20A 46.3(3) . . . .
C16A C15A C18A C19A 99.1(3) . . . .
C14A C15A C18A C19A -77.8(3) . . . .
C6A C5A C4'A C8'A -0.2(4) . . . .
C6A C5A C4'A C4A 179.7(2) . . . .
O3A C4A C4'A C8'A 179.7(2) . . . .
C3A C4A C4'A C8'A -0.2(3) . . . .
O3A C4A C4'A C5A -0.2(3) . . . .
C3A C4A C4'A C5A 179.9(2) . . . .
C2A O1A C8'A C4'A 0.7(3) . . . .
C2A O1A C8'A C8A 179.5(2) . . . .
C5A C4'A C8'A O1A 179.7(2) . . . .
C4A C4'A C8'A O1A -0.2(3) . . . .
C5A C4'A C8'A C8A 0.9(4) . . . .
C4A C4'A C8'A C8A -179.0(2) . . . .
C7A C8A C8'A O1A 179.9(2) . . . .
C7A C8A C8'A C4'A -1.3(4) . . . .
C9C N1C N2C C11C -173.3(2) . . . .
C8'C O1C C2C O2C -177.3(2) . . . .
C8'C O1C C2C C3C 1.8(3) . . . .
O2C C2C C3C C9C 1.6(4) . . . .
O1C C2C C3C C9C -177.27(19) . . . .
O2C C2C C3C C4C -179.3(2) . . . .
O1C C2C C3C C4C 1.8(3) . . . .
C9C C3C C4C O3C -2.8(3) . . . .
C2C C3C C4C O3C 178.2(2) . . . .
C9C C3C C4C C4'C 176.8(2) . . . .
C2C C3C C4C C4'C -2.3(3) . . . .
C4'C C5C C6C C7C -1.5(4) . . . .
C5C C6C C7C C8C 1.3(4) . . . .
C6C C7C C8C C8'C 0.7(4) . . . .
N2C N1C C9C C3C -178.10(19) . . . .
N2C N1C C9C C10C 2.6(3) . . . .
C4C C3C C9C N1C -0.1(3) . . . .
C2C C3C C9C N1C 178.9(2) . . . .
C4C C3C C9C C10C 179.1(2) . . . .
C2C C3C C9C C10C -1.8(3) . . . .
N1C N2C C11C C12C 179.9(2) . . . .
N2C C11C C12C C13C 8.8(4) . . . .
N2C C11C C12C C17C -169.7(2) . . . .
C17C C12C C13C C14C -0.4(4) . . . .
C11C C12C C13C C14C -178.9(2) . . . .
C12C C13C C14C C15C 0.9(4) . . . .
C13C C14C C15C C16C -0.8(4) . . . .
C13C C14C C15C C18C 175.7(2) . . . .
C14C C15C C16C C17C 0.1(4) . . . .
C18C C15C C16C C17C -176.4(2) . . . .
C15C C16C C17C C12C 0.4(4) . . . .
C13C C12C C17C C16C -0.2(4) . . . .
C11C C12C C17C C16C 178.3(2) . . . .
C14C C15C C18C C20C 40.6(4) . . . .
C16C C15C C18C C20C -143.1(3) . . . .
C14C C15C C18C C19C -83.3(3) . . . .
C16C C15C C18C C19C 93.0(3) . . . .
C6C C5C C4'C C8'C -0.3(4) . . . .
C6C C5C C4'C C4C 179.1(2) . . . .
O3C C4C C4'C C8'C 178.9(2) . . . .
C3C C4C C4'C C8'C -0.7(3) . . . .
O3C C4C C4'C C5C -0.4(3) . . . .
C3C C4C C4'C C5C 180.0(2) . . . .
C2C O1C C8'C C4'C -4.8(3) . . . .
C2C O1C C8'C C8C 176.3(2) . . . .
C5C C4'C C8'C O1C -176.5(2) . . . .
C4C C4'C C8'C O1C 4.2(3) . . . .
C5C C4'C C8'C C8C 2.3(3) . . . .
C4C C4'C C8'C C8C -177.0(2) . . . .
C7C C8C C8'C O1C 176.3(2) . . . .
C7C C8C C8'C C4'C -2.5(4) . . . .
